data_4330655
loop_
_publ_author_name
'Tristan A. Tronic'
'Werner Kaminsky'
'Michael K. Coggins'
'James M. Mayer'

_publ_contact_author_address
;
Department of Chemistry
University of Washington
Seattle
Washington, 98195, USA
;
_publ_contact_author_email kaminsky@chem.washington.edu
_publ_contact_author_fax 00(206)6858665
_publ_contact_author_name 'Werner Kaminsky'
_publ_contact_author_phone 00(206)5437585
_publ_section_title
;
 Synthesis, Protonation, and Reduction of Ruthenium-Peroxo Complexes with
 Pendent Nitrogen Bases
;
_journal_name_full 'Inorganic Chemistry'
_journal_page_first 10916
_journal_page_last 10928
_journal_paper_doi 10.1021/ic3013987
_journal_volume 51
_journal_year 2012
_chemical_formula_moiety 'C25 H49 Cl P2 Ru'
_chemical_formula_sum 'C25 H49 Cl P2 Ru'
_chemical_formula_weight 548.1
_chemical_name_common tt3274
_chemical_name_systematic
;
 tt3274
;
_space_group_IT_number 15
_symmetry_cell_setting monoclinic
_symmetry_Int_Tables_number 15
_symmetry_space_group_name_Hall '-C 2yc'
_symmetry_space_group_name_H-M 'C 1 2/c 1'
_atom_sites_solution_hydrogens geom
_atom_sites_solution_primary direct
_atom_sites_solution_secondary difmap
_audit_conform_dict_location ftp://ftp.iucr.org/pub/cif_core.dic
_audit_conform_dict_name cif_core.dic
_audit_conform_dict_version 2.4
_audit_creation_date 2012-04-11T10:50:54-00:00
_audit_creation_method 'WinGX routine CIF_UPDATE'
_cell_angle_alpha 90
_cell_angle_beta 110.850(4)
_cell_angle_gamma 90
_cell_formula_units_Z 8
_cell_length_a 33.8620(14)
_cell_length_b 8.3781(3)
_cell_length_c 19.8445(8)
_cell_measurement_reflns_used 374
_cell_measurement_temperature 100(2)
_cell_measurement_theta_max 20
_cell_measurement_theta_min 3
_cell_volume 5261.2(4)
_computing_cell_refinement 'SAINT (Bruker, 2007)'
_computing_data_collection 'APEX2 (Bruker, 2007)'
_computing_data_reduction 'SAINT (Bruker, 2007)'
_computing_molecular_graphics 'ORTEP-3 for Windows (Farrugia, 1997)'
_computing_publication_material 'SHELXL-97 (Sheldrick, 1997)'
_computing_structure_refinement 'SHELXL-97 (Sheldrick, 2008)'
_computing_structure_solution 'SHELXS97 (Sheldrick, 1997)'
_diffrn_ambient_temperature 100(2)
_diffrn_measured_fraction_theta_full 1
_diffrn_measured_fraction_theta_max 0.996
_diffrn_measurement_device_type 'Bruker APEXII CCD area-detector'
_diffrn_measurement_method '\f and \w scans'
_diffrn_radiation_monochromator graphite
_diffrn_radiation_type MoK\a
_diffrn_radiation_wavelength 0.71073
_diffrn_reflns_av_R_equivalents 0.0407
_diffrn_reflns_av_unetI/netI 0.0203
_diffrn_reflns_limit_h_max 52
_diffrn_reflns_limit_h_min -52
_diffrn_reflns_limit_k_max 12
_diffrn_reflns_limit_k_min -12
_diffrn_reflns_limit_l_max 30
_diffrn_reflns_limit_l_min -30
_diffrn_reflns_number 121843
_diffrn_reflns_theta_full 25
_diffrn_reflns_theta_max 33.53
_diffrn_reflns_theta_min 2.11
_diffrn_source 'fine-focus sealed tube'
_exptl_absorpt_coefficient_mu 0.83
_exptl_absorpt_correction_T_max 0.9366
_exptl_absorpt_correction_T_min 0.8857
_exptl_absorpt_correction_type multi-scan
_exptl_absorpt_process_details '(SADABS; Bruker, 2007)'
_exptl_crystal_colour orange
_exptl_crystal_density_diffrn 1.384
_exptl_crystal_description block
_exptl_crystal_F_000 2320
_exptl_crystal_size_max 0.15
_exptl_crystal_size_mid 0.09
_exptl_crystal_size_min 0.08
_refine_diff_density_max 0.879
_refine_diff_density_min -0.534
_refine_diff_density_rms 0.068
_refine_ls_extinction_method none
_refine_ls_goodness_of_fit_ref 1.048
_refine_ls_hydrogen_treatment constr
_refine_ls_matrix_type full
_refine_ls_number_parameters 275
_refine_ls_number_reflns 10289
_refine_ls_number_restraints 0
_refine_ls_restrained_S_all 1.048
_refine_ls_R_factor_all 0.0277
_refine_ls_R_factor_gt 0.0213
_refine_ls_shift/su_max 0.003
_refine_ls_shift/su_mean 0
_refine_ls_structure_factor_coef Fsqd
_refine_ls_weighting_details 'calc w=1/[\s^2^(Fo^2^)+(0.0191P)^2^+4.9947P] where P=(Fo^2^+2Fc^2^)/3'
_refine_ls_weighting_scheme calc
_refine_ls_wR_factor_gt 0.047
_refine_ls_wR_factor_ref 0.0498
_reflns_number_gt 9011
_reflns_number_total 10289
_reflns_threshold_expression >2\s(I)
_cod_data_source_file ic3013987_si_002_04.cif
_cod_data_source_block CpRudipppCl
_cod_database_code 4330655

loop_
_symmetry_equiv_pos_as_xyz
'x, y, z'
'-x, y, -z+1/2'
'x+1/2, y+1/2, z'
'-x+1/2, y+1/2, -z+1/2'
'-x, -y, -z'
'x, -y, z-1/2'
'-x+1/2, -y+1/2, -z'
'x+1/2, -y+1/2, z-1/2'

loop_
_atom_site_label
_atom_site_type_symbol
_atom_site_fract_x
_atom_site_fract_y
_atom_site_fract_z
_atom_site_U_iso_or_equiv
_atom_site_adp_type
_atom_site_occupancy
_atom_site_symmetry_multiplicity
_atom_site_calc_flag
_atom_site_refinement_flags
C1 C 0.19060(3) 0.59458(13) 0.00556(6) 0.01395(18) Uani 1 1 d .
C2 C 0.20858(3) 0.58506(13) 0.08327(6) 0.01353(18) Uani 1 1 d .
C3 C 0.21547(3) 0.74176(13) 0.11113(6) 0.01339(18) Uani 1 1 d .
C4 C 0.20124(3) 0.85228(13) 0.05167(6) 0.01383(18) Uani 1 1 d .
C5 C 0.18756(3) 0.75895(14) -0.01332(6) 0.01445(19) Uani 1 1 d .
C6 C 0.18180(4) 0.45156(15) -0.04282(7) 0.0215(2) Uani 1 1 d .
H6A H 0.1731 0.4865 -0.0931 0.032 Uiso 1 1 calc R
H6B H 0.1591 0.3882 -0.0361 0.032 Uiso 1 1 calc R
H6C H 0.2074 0.3864 -0.0308 0.032 Uiso 1 1 calc R
C7 C 0.22182(4) 0.43285(15) 0.12427(7) 0.0209(2) Uani 1 1 d .
H7A H 0.2446 0.3836 0.1119 0.031 Uiso 1 1 calc R
H7B H 0.1977 0.3598 0.1117 0.031 Uiso 1 1 calc R
H7C H 0.2319 0.4553 0.1761 0.031 Uiso 1 1 calc R
C8 C 0.24084(4) 0.78509(15) 0.18762(6) 0.0200(2) Uani 1 1 d .
H8A H 0.2358 0.7063 0.2202 0.03 Uiso 1 1 calc R
H8B H 0.2323 0.891 0.1984 0.03 Uiso 1 1 calc R
H8C H 0.2709 0.7863 0.1943 0.03 Uiso 1 1 calc R
C9 C 0.21085(4) 1.02770(14) 0.05677(7) 0.0223(2) Uani 1 1 d .
H9A H 0.2049 1.0711 0.0083 0.033 Uiso 1 1 calc R
H9B H 0.2407 1.0444 0.0859 0.033 Uiso 1 1 calc R
H9C H 0.1932 1.0821 0.0794 0.033 Uiso 1 1 calc R
C10 C 0.18057(4) 0.82579(17) -0.08674(6) 0.0218(2) Uani 1 1 d .
H10A H 0.2077 0.834 -0.0938 0.033 Uiso 1 1 calc R
H10B H 0.1678 0.932 -0.0909 0.033 Uiso 1 1 calc R
H10C H 0.1617 0.7551 -0.1235 0.033 Uiso 1 1 calc R
C11 C 0.03941(4) 0.83921(15) -0.00462(6) 0.0178(2) Uani 1 1 d .
H11A H 0.046 0.9463 0.0177 0.021 Uiso 1 1 calc R
H11B H 0.0123 0.8467 -0.0458 0.021 Uiso 1 1 calc R
C12 C 0.03448(4) 0.72113(15) 0.05083(6) 0.0197(2) Uani 1 1 d .
H12A H 0.0363 0.6113 0.0337 0.024 Uiso 1 1 calc R
H12B H 0.0059 0.7345 0.0531 0.024 Uiso 1 1 calc R
C13 C 0.06722(4) 0.73845(14) 0.12734(6) 0.0172(2) Uani 1 1 d .
H13A H 0.0704 0.6332 0.1513 0.021 Uiso 1 1 calc R
H13B H 0.0556 0.8128 0.1543 0.021 Uiso 1 1 calc R
C14 C 0.15030(4) 0.75203(13) 0.23144(6) 0.01562(19) Uani 1 1 d .
H14 H 0.1782 0.8073 0.2456 0.019 Uiso 1 1 calc R
C15 C 0.15972(5) 0.57290(15) 0.23894(6) 0.0228(2) Uani 1 1 d .
H15A H 0.1803 0.5506 0.2871 0.034 Uiso 1 1 calc R
H15B H 0.1714 0.5394 0.2025 0.034 Uiso 1 1 calc R
H15C H 0.1336 0.514 0.232 0.034 Uiso 1 1 calc R
C16 C 0.13027(4) 0.80371(15) 0.28611(6) 0.0218(2) Uani 1 1 d .
H16A H 0.1035 0.7471 0.2762 0.033 Uiso 1 1 calc R
H16B H 0.1251 0.919 0.2821 0.033 Uiso 1 1 calc R
H16C H 0.1495 0.7781 0.335 0.033 Uiso 1 1 calc R
C17 C 0.11754(3) 1.03381(13) 0.14128(6) 0.01334(18) Uani 1 1 d .
H17 H 0.1145 1.0729 0.0921 0.016 Uiso 1 1 calc R
C18 C 0.08044(4) 1.10760(15) 0.15716(7) 0.0201(2) Uani 1 1 d .
H18A H 0.0826 1.08 0.2064 0.03 Uiso 1 1 calc R
H18B H 0.0538 1.0661 0.1228 0.03 Uiso 1 1 calc R
H18C H 0.0811 1.2239 0.1525 0.03 Uiso 1 1 calc R
C19 C 0.15880(4) 1.10768(14) 0.19190(6) 0.0185(2) Uani 1 1 d .
H19A H 0.1583 1.2232 0.1839 0.028 Uiso 1 1 calc R
H19B H 0.1827 1.0608 0.1821 0.028 Uiso 1 1 calc R
H19C H 0.1618 1.0863 0.242 0.028 Uiso 1 1 calc R
C20 C 0.08013(4) 0.94999(14) -0.09913(6) 0.01628(19) Uani 1 1 d .
H20 H 0.0995 0.9214 -0.1253 0.02 Uiso 1 1 calc R
C21 C 0.09798(4) 1.10160(15) -0.05640(6) 0.0207(2) Uani 1 1 d .
H21A H 0.1011 1.1841 -0.0891 0.031 Uiso 1 1 calc R
H21B H 0.1256 1.0784 -0.0196 0.031 Uiso 1 1 calc R
H21C H 0.0786 1.1396 -0.0331 0.031 Uiso 1 1 calc R
C22 C 0.03714(4) 0.98781(18) -0.15685(7) 0.0270(3) Uani 1 1 d .
H22A H 0.0171 1.0171 -0.1335 0.04 Uiso 1 1 calc R
H22B H 0.0267 0.8937 -0.1873 0.04 Uiso 1 1 calc R
H22C H 0.0402 1.0769 -0.1866 0.04 Uiso 1 1 calc R
C23 C 0.05672(4) 0.60944(15) -0.09977(6) 0.0204(2) Uani 1 1 d .
H23 H 0.0659 0.5113 -0.0695 0.024 Uiso 1 1 calc R
C24 C 0.07541(4) 0.59285(19) -0.15929(8) 0.0302(3) Uani 1 1 d .
H24A H 0.0664 0.4912 -0.1845 0.045 Uiso 1 1 calc R
H24B H 0.1063 0.5956 -0.1378 0.045 Uiso 1 1 calc R
H24C H 0.0655 0.6811 -0.1936 0.045 Uiso 1 1 calc R
C25 C 0.00838(4) 0.59976(18) -0.13188(7) 0.0262(3) Uani 1 1 d .
H25A H -0.0027 0.691 -0.164 0.039 Uiso 1 1 calc R
H25B H -0.003 0.6017 -0.0929 0.039 Uiso 1 1 calc R
H25C H -0.0001 0.5004 -0.1593 0.039 Uiso 1 1 calc R
P2 P 0.081511(8) 0.77952(3) -0.038110(14) 0.01283(5) Uani 1 1 d .
P1 P 0.120317(8) 0.80985(3) 0.135934(14) 0.01082(5) Uani 1 1 d .
Cl1 Cl 0.113530(9) 0.45166(3) 0.061663(14) 0.01636(5) Uani 1 1 d .
Ru1 Ru 0.145803(2) 0.708481(9) 0.050080(4) 0.00906(2) Uani 1 1 d .

loop_
_atom_site_aniso_label
_atom_site_aniso_U_11
_atom_site_aniso_U_22
_atom_site_aniso_U_33
_atom_site_aniso_U_23
_atom_site_aniso_U_13
_atom_site_aniso_U_12
C1 0.0136(4) 0.0161(5) 0.0130(4) -0.0024(4) 0.0059(4) -0.0001(4)
C2 0.0126(4) 0.0143(5) 0.0131(4) 0.0006(4) 0.0039(3) 0.0023(4)
C3 0.0099(4) 0.0159(5) 0.0127(4) -0.0020(3) 0.0020(3) 0.0009(3)
C4 0.0112(4) 0.0132(4) 0.0171(5) 0.0004(4) 0.0050(4) -0.0014(3)
C5 0.0120(4) 0.0185(5) 0.0137(4) 0.0023(4) 0.0056(4) -0.0001(4)
C6 0.0240(6) 0.0221(6) 0.0204(5) -0.0090(4) 0.0102(5) -0.0013(4)
C7 0.0241(6) 0.0170(5) 0.0219(5) 0.0047(4) 0.0085(5) 0.0070(4)
C8 0.0141(5) 0.0255(6) 0.0159(5) -0.0067(4) -0.0001(4) 0.0026(4)
C9 0.0190(5) 0.0154(5) 0.0323(6) -0.0003(5) 0.0087(5) -0.0042(4)
C10 0.0179(5) 0.0323(7) 0.0170(5) 0.0074(5) 0.0085(4) -0.0001(5)
C11 0.0140(5) 0.0214(5) 0.0177(5) 0.0017(4) 0.0051(4) 0.0010(4)
C12 0.0159(5) 0.0250(6) 0.0195(5) -0.0009(4) 0.0079(4) -0.0044(4)
C13 0.0175(5) 0.0195(5) 0.0175(5) -0.0016(4) 0.0097(4) -0.0039(4)
C14 0.0230(5) 0.0138(4) 0.0102(4) 0.0012(3) 0.0060(4) 0.0027(4)
C15 0.0374(7) 0.0162(5) 0.0157(5) 0.0045(4) 0.0108(5) 0.0077(5)
C16 0.0347(6) 0.0198(5) 0.0140(5) 0.0010(4) 0.0125(5) 0.0038(5)
C17 0.0153(4) 0.0114(4) 0.0137(4) 0.0004(3) 0.0056(4) 0.0011(3)
C18 0.0190(5) 0.0181(5) 0.0244(6) -0.0015(4) 0.0090(4) 0.0049(4)
C19 0.0181(5) 0.0142(5) 0.0220(5) -0.0020(4) 0.0055(4) -0.0015(4)
C20 0.0159(5) 0.0190(5) 0.0120(4) 0.0024(4) 0.0025(4) 0.0004(4)
C21 0.0248(6) 0.0184(5) 0.0167(5) 0.0035(4) 0.0050(4) -0.0008(4)
C22 0.0217(6) 0.0307(7) 0.0203(6) 0.0087(5) -0.0028(5) 0.0002(5)
C23 0.0191(5) 0.0201(5) 0.0175(5) -0.0033(4) 0.0009(4) -0.0035(4)
C24 0.0237(6) 0.0378(8) 0.0267(6) -0.0165(6) 0.0059(5) -0.0033(5)
C25 0.0198(6) 0.0320(7) 0.0225(6) -0.0052(5) 0.0024(5) -0.0098(5)
P2 0.01065(11) 0.01612(13) 0.01038(11) 0.00117(9) 0.00212(9) -0.00128(9)
P1 0.01258(11) 0.01080(11) 0.00956(10) 0.00009(8) 0.00451(9) -0.00037(9)
Cl1 0.02059(12) 0.01179(11) 0.01723(11) 0.00025(8) 0.00739(9) -0.00325(9)
Ru1 0.00990(3) 0.00914(4) 0.00781(3) -0.00005(3) 0.00273(2) -0.00048(3)

loop_
_atom_type_symbol
_atom_type_description
_atom_type_scat_dispersion_real
_atom_type_scat_dispersion_imag
_atom_type_scat_source
C C 0.0033 0.0016 'International Tables Vol C Tables 4.2.6.8 and 6.1.1.4'
H H 0 0 'International Tables Vol C Tables 4.2.6.8 and 6.1.1.4'
P P 0.1023 0.0942 'International Tables Vol C Tables 4.2.6.8 and 6.1.1.4'
Cl Cl 0.1484 0.1585 'International Tables Vol C Tables 4.2.6.8 and 6.1.1.4'
Ru Ru -1.2594 0.8363 'International Tables Vol C Tables 4.2.6.8 and 6.1.1.4'

loop_
_geom_angle_atom_site_label_1
_geom_angle_atom_site_label_2
_geom_angle_atom_site_label_3
_geom_angle
C5 C1 C2 107.36(9)
C5 C1 C6 128.84(10)
C2 C1 C6 123.52(10)
C5 C1 Ru1 72.13(6)
C2 C1 Ru1 71.78(6)
C6 C1 Ru1 126.14(8)
C3 C2 C1 108.36(9)
C3 C2 C7 127.25(10)
C1 C2 C7 124.03(10)
C3 C2 Ru1 72.14(6)
C1 C2 Ru1 70.47(6)
C7 C2 Ru1 128.58(8)
C2 C3 C4 108.45(9)
C2 C3 C8 125.26(10)
C4 C3 C8 125.29(10)
C2 C3 Ru1 71.26(6)
C4 C3 Ru1 70.02(6)
C8 C3 Ru1 133.45(8)
C5 C4 C3 107.00(9)
C5 C4 C9 125.89(10)
C3 C4 C9 124.94(10)
C5 C4 Ru1 72.02(6)
C3 C4 Ru1 72.41(6)
C9 C4 Ru1 133.95(8)
C1 C5 C4 108.71(9)
C1 C5 C10 126.14(10)
C4 C5 C10 123.93(10)
C1 C5 Ru1 70.76(6)
C4 C5 Ru1 70.43(6)
C10 C5 Ru1 134.67(8)
C1 C6 H6A 109.5
C1 C6 H6B 109.5
H6A C6 H6B 109.5
C1 C6 H6C 109.5
H6A C6 H6C 109.5
H6B C6 H6C 109.5
C2 C7 H7A 109.5
C2 C7 H7B 109.5
H7A C7 H7B 109.5
C2 C7 H7C 109.5
H7A C7 H7C 109.5
H7B C7 H7C 109.5
C3 C8 H8A 109.5
C3 C8 H8B 109.5
H8A C8 H8B 109.5
C3 C8 H8C 109.5
H8A C8 H8C 109.5
H8B C8 H8C 109.5
C4 C9 H9A 109.5
C4 C9 H9B 109.5
H9A C9 H9B 109.5
C4 C9 H9C 109.5
H9A C9 H9C 109.5
H9B C9 H9C 109.5
C5 C10 H10A 109.5
C5 C10 H10B 109.5
H10A C10 H10B 109.5
C5 C10 H10C 109.5
H10A C10 H10C 109.5
H10B C10 H10C 109.5
C12 C11 P2 112.31(8)
C12 C11 H11A 109.1
P2 C11 H11A 109.1
C12 C11 H11B 109.1
P2 C11 H11B 109.1
H11A C11 H11B 107.9
C11 C12 C13 115.10(10)
C11 C12 H12A 108.5
C13 C12 H12A 108.5
C11 C12 H12B 108.5
C13 C12 H12B 108.5
H12A C12 H12B 107.5
C12 C13 P1 117.34(8)
C12 C13 H13A 108
P1 C13 H13A 108
C12 C13 H13B 108
P1 C13 H13B 108
H13A C13 H13B 107.2
C15 C14 C16 109.74(9)
C15 C14 P1 111.86(8)
C16 C14 P1 115.31(8)
C15 C14 H14 106.5
C16 C14 H14 106.5
P1 C14 H14 106.5
C14 C15 H15A 109.5
C14 C15 H15B 109.5
H15A C15 H15B 109.5
C14 C15 H15C 109.5
H15A C15 H15C 109.5
H15B C15 H15C 109.5
C14 C16 H16A 109.5
C14 C16 H16B 109.5
H16A C16 H16B 109.5
C14 C16 H16C 109.5
H16A C16 H16C 109.5
H16B C16 H16C 109.5
C18 C17 C19 109.00(9)
C18 C17 P1 118.36(8)
C19 C17 P1 112.80(7)
C18 C17 H17 105.2
C19 C17 H17 105.2
P1 C17 H17 105.2
C17 C18 H18A 109.5
C17 C18 H18B 109.5
H18A C18 H18B 109.5
C17 C18 H18C 109.5
H18A C18 H18C 109.5
H18B C18 H18C 109.5
C17 C19 H19A 109.5
C17 C19 H19B 109.5
H19A C19 H19B 109.5
C17 C19 H19C 109.5
H19A C19 H19C 109.5
H19B C19 H19C 109.5
C21 C20 C22 109.04(10)
C21 C20 P2 111.31(7)
C22 C20 P2 116.24(8)
C21 C20 H20 106.6
C22 C20 H20 106.6
P2 C20 H20 106.6
C20 C21 H21A 109.5
C20 C21 H21B 109.5
H21A C21 H21B 109.5
C20 C21 H21C 109.5
H21A C21 H21C 109.5
H21B C21 H21C 109.5
C20 C22 H22A 109.5
C20 C22 H22B 109.5
H22A C22 H22B 109.5
C20 C22 H22C 109.5
H22A C22 H22C 109.5
H22B C22 H22C 109.5
C24 C23 C25 110.35(10)
C24 C23 P2 111.16(9)
C25 C23 P2 118.44(9)
C24 C23 H23 105.2
C25 C23 H23 105.2
P2 C23 H23 105.2
C23 C24 H24A 109.5
C23 C24 H24B 109.5
H24A C24 H24B 109.5
C23 C24 H24C 109.5
H24A C24 H24C 109.5
H24B C24 H24C 109.5
C23 C25 H25A 109.5
C23 C25 H25B 109.5
H25A C25 H25B 109.5
C23 C25 H25C 109.5
H25A C25 H25C 109.5
H25B C25 H25C 109.5
C11 P2 C20 100.53(5)
C11 P2 C23 102.59(6)
C20 P2 C23 104.91(5)
C11 P2 Ru1 115.69(4)
C20 P2 Ru1 118.95(4)
C23 P2 Ru1 112.20(4)
C13 P1 C14 99.77(5)
C13 P1 C17 105.18(5)
C14 P1 C17 102.78(5)
C13 P1 Ru1 114.66(4)
C14 P1 Ru1 116.04(4)
C17 P1 Ru1 116.34(3)
C4 Ru1 C1 63.00(4)
C4 Ru1 C2 62.47(4)
C1 Ru1 C2 37.75(4)
C4 Ru1 C5 37.55(4)
C1 Ru1 C5 37.11(4)
C2 Ru1 C5 62.00(4)
C4 Ru1 C3 37.57(4)
C1 Ru1 C3 62.29(4)
C2 Ru1 C3 36.60(4)
C5 Ru1 C3 61.95(4)
C4 Ru1 P1 108.87(3)
C1 Ru1 P1 158.52(3)
C2 Ru1 P1 120.88(3)
C5 Ru1 P1 144.51(3)
C3 Ru1 P1 98.70(3)
C4 Ru1 P2 115.50(3)
C1 Ru1 P2 113.43(3)
C2 Ru1 P2 150.70(3)
C5 Ru1 P2 97.90(3)
C3 Ru1 P2 152.95(3)
P1 Ru1 P2 88.045(10)
C4 Ru1 Cl1 150.93(3)
C1 Ru1 Cl1 92.88(3)
C2 Ru1 Cl1 88.59(3)
C5 Ru1 Cl1 127.37(3)
C3 Ru1 Cl1 118.22(3)
P1 Ru1 Cl1 87.592(10)
P2 Ru1 Cl1 88.067(10)

loop_
_geom_bond_atom_site_label_1
_geom_bond_atom_site_label_2
_geom_bond_distance
C1 C5 1.4213(16)
C1 C2 1.4446(15)
C1 C6 1.4974(16)
C1 Ru1 2.2241(10)
C2 C3 1.4113(15)
C2 C7 1.4932(16)
C2 Ru1 2.2416(10)
C3 C4 1.4411(15)
C3 C8 1.4986(15)
C3 Ru1 2.2529(10)
C4 C5 1.4368(15)
C4 C9 1.5010(16)
C4 Ru1 2.2211(10)
C5 C10 1.4990(15)
C5 Ru1 2.2421(10)
C6 H6A 0.98
C6 H6B 0.98
C6 H6C 0.98
C7 H7A 0.98
C7 H7B 0.98
C7 H7C 0.98
C8 H8A 0.98
C8 H8B 0.98
C8 H8C 0.98
C9 H9A 0.98
C9 H9B 0.98
C9 H9C 0.98
C10 H10A 0.98
C10 H10B 0.98
C10 H10C 0.98
C11 C12 1.5324(16)
C11 P2 1.8434(11)
C11 H11A 0.99
C11 H11B 0.99
C12 C13 1.5351(16)
C12 H12A 0.99
C12 H12B 0.99
C13 P1 1.8442(11)
C13 H13A 0.99
C13 H13B 0.99
C14 C15 1.5305(16)
C14 C16 1.5323(16)
C14 P1 1.8675(11)
C14 H14 1
C15 H15A 0.98
C15 H15B 0.98
C15 H15C 0.98
C16 H16A 0.98
C16 H16B 0.98
C16 H16C 0.98
C17 C18 1.5303(15)
C17 C19 1.5312(16)
C17 P1 1.8836(11)
C17 H17 1
C18 H18A 0.98
C18 H18B 0.98
C18 H18C 0.98
C19 H19A 0.98
C19 H19B 0.98
C19 H19C 0.98
C20 C21 1.5274(17)
C20 C22 1.5313(16)
C20 P2 1.8623(11)
C20 H20 1
C21 H21A 0.98
C21 H21B 0.98
C21 H21C 0.98
C22 H22A 0.98
C22 H22B 0.98
C22 H22C 0.98
C23 C24 1.5319(19)
C23 C25 1.5330(17)
C23 P2 1.8712(12)
C23 H23 1
C24 H24A 0.98
C24 H24B 0.98
C24 H24C 0.98
C25 H25A 0.98
C25 H25B 0.98
C25 H25C 0.98
P2 Ru1 2.3333(3)
P1 Ru1 2.3271(3)
Cl1 Ru1 2.4608(3)
